data_4128140
loop_
_publ_author_name
'L\'opez-Cabrelles, Javier'
'Romero, Jorge'
'Abell\'an, Gonzalo'
'Gim\'enez-Marqu\'es, M\'onica'
'Palomino, Miguel'
'Valencia, Susana'
'Rey, Fernando'
'M\'inguez Espallargas, Guillermo'

_publ_section_title
;
 Solvent-Free Synthesis of ZIFs: A Route toward the Elusive Fe(II)
 Analogue of ZIF-8.
;
_journal_issue 17
_journal_name_full 'Journal of the American Chemical Society'
_journal_page_first 7173
_journal_page_last 7180
_journal_paper_doi 10.1021/jacs.9b02686
_journal_volume 141
_journal_year 2019
_chemical_absolute_configuration unk
_chemical_formula_moiety 'C8 H10 Fe N4'
_chemical_formula_sum 'C8 H10 Fe N4'
_chemical_formula_weight 218.05
_space_group_crystal_system cubic
_space_group_IT_number 217
_space_group_name_Hall 'I -4 2 3'
_space_group_name_H-M_alt 'I -4 3 m'
_symmetry_space_group_name_Hall 'I -4 2 3'
_symmetry_space_group_name_H-M 'I -4 3 m'
_atom_sites_solution_hydrogens geom
_atom_sites_solution_primary direct
_audit_creation_date 2018-02-07
_audit_creation_method
;
Olex2 1.2
(compiled 2017.08.10 svn.r3461 for OlexSys, GUI svn.r5381)
;
_cell_angle_alpha 90
_cell_angle_beta 90
_cell_angle_gamma 90
_cell_formula_units_Z 12
_cell_length_a 17.1656(2)
_cell_length_b 17.1656(2)
_cell_length_c 17.1656(2)
_cell_measurement_reflns_used 7108
_cell_measurement_temperature 120(2)
_cell_measurement_theta_max 15.9200
_cell_measurement_theta_min 3.7440
_cell_volume 5057.98(10)
_computing_cell_refinement 'Bruker FRAMBO'
_computing_data_collection 'Bruker FRAMBO'
_computing_data_reduction 'Bruker SAINT'
_computing_molecular_graphics 'Olex2 (Dolomanov et al., 2009)'
_computing_publication_material 'Olex2 (Dolomanov et al., 2009)'
_computing_structure_refinement 'ShelXL (Sheldrick, 2015)'
_computing_structure_solution 'ShelXS (Sheldrick, 2008)'
_diffrn_ambient_temperature 120.15
_diffrn_measured_fraction_theta_full 0.994
_diffrn_measured_fraction_theta_max 0.994
_diffrn_measurement_device_type 'multiwire proportional'
_diffrn_measurement_method 'phi and omega scans'
_diffrn_radiation_monochromator graphite
_diffrn_radiation_type MoK\a
_diffrn_radiation_wavelength 0.71073
_diffrn_reflns_av_R_equivalents 0.1164
_diffrn_reflns_av_unetI/netI 0.0190
_diffrn_reflns_Laue_measured_fraction_full 0.994
_diffrn_reflns_Laue_measured_fraction_max 0.994
_diffrn_reflns_limit_h_max 20
_diffrn_reflns_limit_h_min -20
_diffrn_reflns_limit_k_max 20
_diffrn_reflns_limit_k_min -20
_diffrn_reflns_limit_l_max 20
_diffrn_reflns_limit_l_min -20
_diffrn_reflns_number 60287
_diffrn_reflns_point_group_measured_fraction_full 0.995
_diffrn_reflns_point_group_measured_fraction_max 0.995
_diffrn_reflns_theta_full 25.040
_diffrn_reflns_theta_max 25.040
_diffrn_reflns_theta_min 3.357
_exptl_absorpt_coefficient_mu 0.870
_exptl_absorpt_correction_T_max 1.00000
_exptl_absorpt_correction_T_min 0.72171
_exptl_absorpt_correction_type multi-scan
_exptl_absorpt_process_details
;
CrysAlisPro, Agilent Technologies,
Version 1.171.37.31 (release 14-01-2014 CrysAlis171 .NET)
(compiled Jan 14 2014,18:38:05)
Empirical absorption correction using spherical harmonics,
 implemented in SCALE3 ABSPACK scaling algorithm.
;
_exptl_crystal_colour yellow
_exptl_crystal_colour_primary yellow
_exptl_crystal_density_diffrn 0.859
_exptl_crystal_density_method 'not measured'
_exptl_crystal_description block
_exptl_crystal_F_000 1344
_exptl_crystal_size_max 0.18
_exptl_crystal_size_mid 0.16
_exptl_crystal_size_min 0.15
_refine_diff_density_max 0.307
_refine_diff_density_min -0.136
_refine_diff_density_rms 0.043
_refine_ls_abs_structure_details
;
 Flack x determined using 180 quotients [(I+)-(I-)]/[(I+)+(I-)]
 (Parsons, Flack and Wagner, Acta Cryst. B69 (2013) 249-259).
;
_refine_ls_abs_structure_Flack 0.04(2)
_refine_ls_extinction_method none
_refine_ls_goodness_of_fit_ref 1.507
_refine_ls_hydrogen_treatment constr
_refine_ls_matrix_type full
_refine_ls_number_parameters 34
_refine_ls_number_reflns 867
_refine_ls_number_restraints 0
_refine_ls_restrained_S_all 1.507
_refine_ls_R_factor_all 0.0737
_refine_ls_R_factor_gt 0.0482
_refine_ls_shift/su_max 0.000
_refine_ls_shift/su_mean 0.000
_refine_ls_structure_factor_coef Fsqd
_refine_ls_weighting_details 'w=1/[\s^2^(Fo^2^)+(0.0486P)^2^+0.2664P] where P=(Fo^2^+2Fc^2^)/3'
_refine_ls_weighting_scheme calc
_refine_ls_wR_factor_gt 0.1381
_refine_ls_wR_factor_ref 0.1456
_reflns_Friedel_coverage 0.806
_reflns_Friedel_fraction_full 0.997
_reflns_Friedel_fraction_max 0.997
_reflns_number_gt 527
_reflns_number_total 867
_reflns_threshold_expression 'I > 2\s(I)'
_cod_data_source_file ja9b02686_si_002.cif
_cod_data_source_block MUV-3
_cod_original_cell_volume 5057.98(18)
_cod_database_code 4128140
_shelx_shelxl_version_number 2016/6
_shelx_space_group_comment
;
The symmetry employed for this shelxl refinement is uniquely defined
by the following loop, which should always be used as a source of
symmetry information in preference to the above space-group names.
They are only intended as comments.
;
_shelx_estimated_absorpt_t_max 0.881
_shelx_estimated_absorpt_t_min 0.859
_olex2_refinement_description
;
1. Fixed Uiso
 At 1.2 times of:
  All C(H) groups
 At 1.5 times of:
  All C(H,H,H) groups
2. Others
 Fixed Sof: H3B(0.5) H3C(0.5) H3A(0.5)
3.a Aromatic/amide H refined with riding coordinates:
 C2(H2)
3.b Idealised Me refined as rotating group:
 C3(H3B,H3C,H3A)
;
_olex2_submission_original_sample_id MUV-3
_olex2_submission_special_instructions 'No special instructions were received'

loop_
_space_group_symop_operation_xyz
'x, y, z'
'-x, -y, z'
'-x, y, -z'
'x, -y, -z'
'z, x, y'
'z, -x, -y'
'-z, -x, y'
'-z, x, -y'
'y, z, x'
'-y, z, -x'
'y, -z, -x'
'-y, -z, x'
'y, x, z'
'-y, -x, z'
'y, -x, -z'
'-y, x, -z'
'x, z, y'
'-x, z, -y'
'-x, -z, y'
'x, -z, -y'
'z, y, x'
'z, -y, -x'
'-z, y, -x'
'-z, -y, x'
'x+1/2, y+1/2, z+1/2'
'-x+1/2, -y+1/2, z+1/2'
'-x+1/2, y+1/2, -z+1/2'
'x+1/2, -y+1/2, -z+1/2'
'z+1/2, x+1/2, y+1/2'
'z+1/2, -x+1/2, -y+1/2'
'-z+1/2, -x+1/2, y+1/2'
'-z+1/2, x+1/2, -y+1/2'
'y+1/2, z+1/2, x+1/2'
'-y+1/2, z+1/2, -x+1/2'
'y+1/2, -z+1/2, -x+1/2'
'-y+1/2, -z+1/2, x+1/2'
'y+1/2, x+1/2, z+1/2'
'-y+1/2, -x+1/2, z+1/2'
'y+1/2, -x+1/2, -z+1/2'
'-y+1/2, x+1/2, -z+1/2'
'x+1/2, z+1/2, y+1/2'
'-x+1/2, z+1/2, -y+1/2'
'-x+1/2, -z+1/2, y+1/2'
'x+1/2, -z+1/2, -y+1/2'
'z+1/2, y+1/2, x+1/2'
'z+1/2, -y+1/2, -x+1/2'
'-z+1/2, y+1/2, -x+1/2'
'-z+1/2, -y+1/2, x+1/2'

loop_
_atom_site_label
_atom_site_type_symbol
_atom_site_fract_x
_atom_site_fract_y
_atom_site_fract_z
_atom_site_U_iso_or_equiv
_atom_site_adp_type
_atom_site_occupancy
_atom_site_site_symmetry_order
_atom_site_calc_flag
_atom_site_refinement_flags_posn
_atom_site_refinement_flags_adp
_atom_site_refinement_flags_occupancy
_atom_site_disorder_assembly
_atom_site_disorder_group
Fe1 Fe 0.500000 1.000000 0.750000 0.1347(11) Uani 1 4 d S T P . .
C1 C 0.3750(3) 0.9942(7) 0.6250(3) 0.099(3) Uani 1 2 d S T P . .
N1 N 0.4118(4) 1.0343(3) 0.6773(3) 0.1236(17) Uani 1 1 d . . . . .
C2 C 0.3778(5) 1.1135(5) 0.6747(5) 0.143(3) Uani 1 1 d . . . . .
H2 H 0.392464 1.156449 0.706407 0.171 Uiso 1 1 calc R . . . .
C3 C 0.3956(8) 0.9121(6) 0.6044(8) 0.161(5) Uani 1 2 d S T P . .
H3B H 0.389086 0.904388 0.548164 0.241 Uiso 0.5 1 calc GR . . A -1
H3C H 0.361450 0.876149 0.632606 0.241 Uiso 0.5 1 calc GR . . A -1
H3A H 0.449959 0.901945 0.618734 0.241 Uiso 0.5 1 calc GR . . A -1

loop_
_atom_site_aniso_label
_atom_site_aniso_U_11
_atom_site_aniso_U_22
_atom_site_aniso_U_33
_atom_site_aniso_U_23
_atom_site_aniso_U_13
_atom_site_aniso_U_12
Fe1 0.1346(13) 0.1346(13) 0.1348(17) 0.000 0.000 0.000
C1 0.104(4) 0.089(6) 0.104(4) 0.019(5) -0.021(5) -0.019(5)
N1 0.156(5) 0.101(4) 0.113(4) -0.005(3) 0.002(4) 0.007(3)
C2 0.175(6) 0.101(5) 0.152(7) 0.005(4) 0.002(5) 0.011(5)
C3 0.199(9) 0.084(7) 0.199(9) 0.002(6) -0.058(11) -0.002(6)

loop_
_atom_type_symbol
_atom_type_description
_atom_type_scat_dispersion_real
_atom_type_scat_dispersion_imag
_atom_type_scat_source
C C 0.0033 0.0016 'International Tables Vol C Tables 4.2.6.8 and 6.1.1.4'
H H 0.0000 0.0000 'International Tables Vol C Tables 4.2.6.8 and 6.1.1.4'
Fe Fe 0.3463 0.8444 'International Tables Vol C Tables 4.2.6.8 and 6.1.1.4'
N N 0.0061 0.0033 'International Tables Vol C Tables 4.2.6.8 and 6.1.1.4'

loop_
_geom_angle_atom_site_label_1
_geom_angle_atom_site_label_2
_geom_angle_atom_site_label_3
_geom_angle
_geom_angle_site_symmetry_1
_geom_angle_site_symmetry_3
N1 Fe1 N1 111.78(17) . 39_466
N1 Fe1 N1 111.78(17) 40_656 2_675
N1 Fe1 N1 111.78(17) . 40_656
N1 Fe1 N1 111.78(18) 39_466 2_675
N1 Fe1 N1 104.9(3) 39_466 40_656
N1 Fe1 N1 104.9(3) . 2_675
N1 C1 N1 113.2(11) 23_656 .
N1 C1 C3 123.3(5) 23_656 .
N1 C1 C3 123.3(5) . .
C1 N1 Fe1 129.1(5) . .
C1 N1 C2 105.9(8) . .
C2 N1 Fe1 125.0(5) . .
C2 C2 N1 107.5(4) 23_656 .

loop_
_geom_bond_atom_site_label_1
_geom_bond_atom_site_label_2
_geom_bond_distance
_geom_bond_site_symmetry_2
Fe1 N1 2.047(6) .
Fe1 N1 2.047(6) 40_656
Fe1 N1 2.047(6) 2_675
Fe1 N1 2.047(6) 39_466
C1 N1 1.296(7) 23_656
C1 N1 1.296(7) .
C1 C3 1.496(15) .
N1 C2 1.481(9) .
C2 C2 1.276(16) 23_656

loop_
_smtbx_masks_void_nr
_smtbx_masks_void_average_x
_smtbx_masks_void_average_y
_smtbx_masks_void_average_z
_smtbx_masks_void_volume
_smtbx_masks_void_count_electrons
1 -0.169 -0.742 -0.546 2579.9 494.0
2 0.000 0.000 0.500 7.1 0.0
3 0.000 0.500 0.000 7.1 0.0
4 0.000 0.500 0.500 7.1 0.0
5 0.500 0.000 0.000 7.1 0.0
6 0.500 0.000 0.500 7.1 0.0
7 0.500 0.500 0.000 7.1 0.0
